data_7701278
loop_
_publ_author_name
'Selvarajan, Nagendran'
'Sinhababu, Soumen'
'Sharma, Mahendra Kumar'
'Mahawar, Pritam'
'Kaur, Supreet'
'Singh, Vivek Kumar'
'Paliwal, Akhil'
'Yadav, Dhirendra'
'Kashyap, Hemant K.'

_publ_section_title
;
 Germylene Stabilized Group 12 Metal Complexes and their Reactivity with
 Chalcogens
;
_journal_name_full 'Dalton Transactions'
_journal_paper_doi 10.1039/C8DT04589E
_journal_year 2019
_chemical_formula_moiety 'C36 H60 Cl4 Ge2 N4 Se2 Zn2'
_chemical_formula_sum 'C36 H60 Cl4 Ge2 N4 Se2 Zn2'
_chemical_formula_weight 1124.60
_space_group_crystal_system triclinic
_space_group_IT_number 2
_space_group_name_Hall '-P 1'
_space_group_name_H-M_alt 'P -1'
_symmetry_space_group_name_Hall '-P 1'
_symmetry_space_group_name_H-M 'P -1'
_atom_sites_solution_hydrogens geom
_audit_creation_method SHELXL-97
_audit_update_record
;
2019-08-30 deposited with the CCDC.    2019-09-30 downloaded from the CCDC.
;
_cell_angle_alpha 87.685(4)
_cell_angle_beta 79.561(5)
_cell_angle_gamma 75.846(5)
_cell_formula_units_Z 1
_cell_length_a 10.268(2)
_cell_length_b 11.193(2)
_cell_length_c 12.837(3)
_cell_measurement_reflns_used 619
_cell_measurement_temperature 150(2)
_cell_measurement_theta_max 18.88
_cell_measurement_theta_min 2.40
_cell_volume 1406.9(5)
_computing_cell_refinement 'Bruker SMART'
_computing_data_collection 'Bruker SMART'
_computing_data_reduction 'Bruker SAINT'
_computing_molecular_graphics 'Bruker SHELXTL'
_computing_publication_material 'Bruker SHELXTL'
_computing_structure_refinement 'SHELXL-97 (Sheldrick, 1997)'
_computing_structure_solution 'SHELXS-97 (Sheldrick, 1990)'
_diffrn_ambient_temperature 150(2)
_diffrn_measured_fraction_theta_full 0.957
_diffrn_measured_fraction_theta_max 0.984
_diffrn_measurement_device_type 'CCD area detector'
_diffrn_measurement_method 'phi and omega scans'
_diffrn_radiation_type MoK\a
_diffrn_radiation_wavelength 0.71073
_diffrn_reflns_av_R_equivalents 0.0645
_diffrn_reflns_av_unetI/netI 0.1692
_diffrn_reflns_Laue_measured_fraction_full 0.957
_diffrn_reflns_Laue_measured_fraction_max 0.984
_diffrn_reflns_limit_h_max 12
_diffrn_reflns_limit_h_min -7
_diffrn_reflns_limit_k_max 13
_diffrn_reflns_limit_k_min -13
_diffrn_reflns_limit_l_max 15
_diffrn_reflns_limit_l_min -14
_diffrn_reflns_number 7145
_diffrn_reflns_point_group_measured_fraction_full 0.957
_diffrn_reflns_point_group_measured_fraction_max 0.984
_diffrn_reflns_theta_full 25.242
_diffrn_reflns_theta_max 24.998
_diffrn_reflns_theta_min 1.876
_diffrn_source 'fine-focus sealed tube'
_exptl_absorpt_coefficient_mu 3.408
_exptl_absorpt_correction_type multi-scan
_exptl_absorpt_process_details '(SADABS; Bruker, 2000)'
_exptl_crystal_colour yellow
_exptl_crystal_density_diffrn 1.327
_exptl_crystal_density_method 'not measured'
_exptl_crystal_description block
_exptl_crystal_F_000 564.0
_exptl_crystal_size_max 0.3
_exptl_crystal_size_mid 0.25
_exptl_crystal_size_min 0.15
_exptl_transmission_factor_max 0.600
_exptl_transmission_factor_min 0.374
_platon_squeeze_details
;
;
_refine_diff_density_max 1.011
_refine_diff_density_min -0.756
_refine_diff_density_rms 0.156
_refine_ls_extinction_method none
_refine_ls_goodness_of_fit_ref 0.918
_refine_ls_hydrogen_treatment constr
_refine_ls_matrix_type full
_refine_ls_number_parameters 226
_refine_ls_number_reflns 4874
_refine_ls_number_restraints 0
_refine_ls_restrained_S_all 0.918
_refine_ls_R_factor_all 0.1328
_refine_ls_R_factor_gt 0.0807
_refine_ls_shift/su_max 0.008
_refine_ls_shift/su_mean 0.001
_refine_ls_structure_factor_coef Fsqd
_refine_ls_weighting_details 'w=1/[\s^2^(Fo^2^)+(0.0783P)^2^] where P=(Fo^2^+2Fc^2^)/3'
_refine_ls_weighting_scheme calc
_refine_ls_wR_factor_gt 0.1692
_refine_ls_wR_factor_ref 0.1871
_reflns_Friedel_coverage 0.000
_reflns_number_gt 2799
_reflns_number_total 4874
_reflns_threshold_expression 'I > 2\s(I)'
_cod_data_source_file c8dt04589e2.cif
_cod_data_source_block sb141m
_cod_database_code 7701278
_shelx_space_group_comment
;
The symmetry employed for this shelxl refinement is uniquely defined
by the following loop, which should always be used as a source of
symmetry information in preference to the above space-group names.
They are only intended as comments.
;
_shelx_estimated_absorpt_t_min 0.374
_shelx_estimated_absorpt_t_max 0.600
_shelxl_version_number 2014-3

loop_
_space_group_symop_operation_xyz
'x, y, z'
'-x, -y, -z'

loop_
_atom_site_label
_atom_site_type_symbol
_atom_site_fract_x
_atom_site_fract_y
_atom_site_fract_z
_atom_site_U_iso_or_equiv
_atom_site_adp_type
_atom_site_occupancy
_atom_site_site_symmetry_order
_atom_site_calc_flag
_atom_site_refinement_flags_posn
_atom_site_refinement_flags_adp
Ge1 Ge 0.22200(12) 0.28349(10) 0.16709(9) 0.0312(3) Uani 1 1 d . .
Se1 Se 0.14203(12) 0.24872(10) 0.01926(9) 0.0381(4) Uani 1 1 d . .
Zn1 Zn 0.11722(12) 0.04210(10) 0.04867(9) 0.0268(3) Uani 1 1 d . .
Cl1 Cl 0.2581(3) -0.1029(2) 0.1245(2) 0.0393(7) Uani 1 1 d . .
Cl2 Cl 0.1060(3) -0.0286(2) -0.12031(19) 0.0295(6) Uani 1 1 d . .
C1 C 0.3786(11) 0.4503(10) 0.1498(8) 0.031(3) Uani 1 1 d . .
C2 C 0.4203(11) 0.5605(9) 0.1382(7) 0.029(3) Uani 1 1 d . .
H2 H 0.3481 0.6301 0.1427 0.035 Uiso 1 1 calc R U
C3 C 0.5473(14) 0.5877(10) 0.1212(7) 0.039(3) Uani 1 1 d . .
H3 H 0.5451 0.6713 0.1159 0.047 Uiso 1 1 calc R U
C4 C 0.6759(12) 0.5111(11) 0.1109(8) 0.037(3) Uani 1 1 d . .
H4 H 0.7499 0.5469 0.1015 0.045 Uiso 1 1 calc R U
C5 C 0.7015(11) 0.3845(10) 0.1138(8) 0.036(3) Uani 1 1 d . .
H5 H 0.7939 0.3454 0.1034 0.043 Uiso 1 1 calc R U
C6 C 0.6168(11) 0.3046(9) 0.1292(8) 0.030(3) Uani 1 1 d . .
H6 H 0.6612 0.2216 0.1307 0.036 Uiso 1 1 calc R U
C7 C 0.4754(10) 0.3286(9) 0.1428(7) 0.022(2) Uani 1 1 d . .
C8 C 0.1308(11) 0.5511(10) 0.1646(9) 0.041(3) Uani 1 1 d . .
H8A H 0.0666 0.5295 0.1263 0.050 Uiso 1 1 calc R U
H8B H 0.1642 0.6173 0.1265 0.050 Uiso 1 1 calc R U
C9 C 0.4848(11) 0.1034(9) 0.1493(9) 0.035(3) Uani 1 1 d . .
H9A H 0.5760 0.0952 0.1088 0.042 Uiso 1 1 calc R U
H9B H 0.4375 0.0592 0.1113 0.042 Uiso 1 1 calc R U
C10 C 0.0569(11) 0.5968(10) 0.2739(9) 0.039(3) Uani 1 1 d . .
H10 H 0.0222 0.5295 0.3108 0.047 Uiso 1 1 calc R U
C11 C 0.4960(14) 0.0426(10) 0.2570(10) 0.052(3) Uani 1 1 d . .
H11 H 0.4019 0.0462 0.2916 0.062 Uiso 1 1 calc R U
C12 C 0.1469(13) 0.6368(11) 0.3413(9) 0.053(4) Uani 1 1 d . .
H12A H 0.2179 0.5671 0.3541 0.079 Uiso 1 1 calc R U
H12B H 0.0926 0.6692 0.4077 0.079 Uiso 1 1 calc R U
H12C H 0.1869 0.6992 0.3046 0.079 Uiso 1 1 calc R U
C13 C -0.0653(13) 0.7024(11) 0.2620(9) 0.057(4) Uani 1 1 d . .
H13A H -0.1135 0.7323 0.3308 0.086 Uiso 1 1 calc R U
H13B H -0.1252 0.6736 0.2251 0.086 Uiso 1 1 calc R U
H13C H -0.0342 0.7679 0.2225 0.086 Uiso 1 1 calc R U
C14 C 0.5545(17) 0.1056(15) 0.3322(11) 0.089(5) Uani 1 1 d . .
H14A H 0.5439 0.0673 0.4005 0.133 Uiso 1 1 calc R U
H14B H 0.5073 0.1911 0.3385 0.133 Uiso 1 1 calc R U
H14C H 0.6497 0.0987 0.3057 0.133 Uiso 1 1 calc R U
C15 C 0.5641(14) -0.0920(12) 0.2442(12) 0.068(4) Uani 1 1 d . .
H15A H 0.5176 -0.1299 0.2014 0.102 Uiso 1 1 calc R U
H15B H 0.5607 -0.1304 0.3126 0.102 Uiso 1 1 calc R U
H15C H 0.6575 -0.1019 0.2104 0.102 Uiso 1 1 calc R U
C16 C 0.1244(12) 0.2337(11) 0.3005(9) 0.043(3) Uani 1 1 d . .
H16 H 0.1515 0.1435 0.3020 0.052 Uiso 1 1 calc R U
C17 C 0.1693(14) 0.2791(12) 0.3967(9) 0.058(4) Uani 1 1 d . .
H17A H 0.1342 0.3666 0.4041 0.087 Uiso 1 1 calc R U
H17B H 0.2671 0.2597 0.3865 0.087 Uiso 1 1 calc R U
H17C H 0.1345 0.2392 0.4596 0.087 Uiso 1 1 calc R U
C18 C -0.0286(12) 0.2682(10) 0.3068(9) 0.048(3) Uani 1 1 d . .
H18A H -0.0713 0.2373 0.3715 0.073 Uiso 1 1 calc R U
H18B H -0.0514 0.2330 0.2476 0.073 Uiso 1 1 calc R U
H18C H -0.0601 0.3563 0.3052 0.073 Uiso 1 1 calc R U
N1 N 0.2465(8) 0.4433(7) 0.1663(6) 0.0244(14) Uani 1 1 d . .
N2 N 0.4137(8) 0.2334(7) 0.1543(6) 0.0244(14) Uani 1 1 d . .

loop_
_atom_site_aniso_label
_atom_site_aniso_U_11
_atom_site_aniso_U_22
_atom_site_aniso_U_33
_atom_site_aniso_U_23
_atom_site_aniso_U_13
_atom_site_aniso_U_12
Ge1 0.0360(7) 0.0216(6) 0.0351(7) 0.0021(5) -0.0004(5) -0.0097(5)
Se1 0.0505(8) 0.0249(7) 0.0454(8) 0.0050(5) -0.0140(6) -0.0184(6)
Zn1 0.0304(7) 0.0145(6) 0.0376(8) 0.0019(5) -0.0061(6) -0.0101(5)
Cl1 0.0400(17) 0.0230(15) 0.0576(19) 0.0102(13) -0.0141(14) -0.0105(13)
Cl2 0.0269(15) 0.0287(15) 0.0324(15) -0.0043(12) 0.0002(11) -0.0093(12)
C1 0.035(7) 0.036(7) 0.024(6) -0.006(5) -0.003(5) -0.010(5)
C2 0.048(7) 0.016(6) 0.027(6) -0.008(5) -0.010(5) -0.010(5)
C3 0.087(10) 0.032(7) 0.008(5) 0.000(5) -0.007(6) -0.031(7)
C4 0.038(7) 0.040(8) 0.039(7) 0.009(5) -0.001(6) -0.027(6)
C5 0.040(7) 0.037(7) 0.036(7) 0.018(5) -0.013(5) -0.019(6)
C6 0.034(7) 0.015(6) 0.039(7) 0.009(5) -0.006(5) 0.000(5)
C7 0.030(6) 0.019(6) 0.018(5) -0.009(4) -0.005(4) -0.007(5)
C8 0.034(7) 0.029(7) 0.053(8) 0.014(6) -0.002(6) 0.003(5)
C9 0.033(7) 0.008(5) 0.059(8) -0.008(5) 0.003(6) 0.000(5)
C10 0.045(8) 0.021(6) 0.046(7) 0.007(5) -0.001(6) -0.002(5)
C11 0.070(10) 0.023(7) 0.061(9) 0.006(6) -0.032(7) 0.005(6)
C12 0.067(10) 0.043(8) 0.048(8) -0.001(6) -0.004(7) -0.017(7)
C13 0.067(10) 0.046(9) 0.045(8) -0.007(6) 0.004(7) 0.003(7)
C14 0.124(15) 0.090(13) 0.053(10) 0.029(9) -0.027(9) -0.025(11)
C15 0.060(10) 0.046(9) 0.102(12) 0.008(8) -0.035(8) -0.005(7)
C16 0.057(9) 0.030(7) 0.040(7) 0.005(5) 0.002(6) -0.012(6)
C17 0.077(10) 0.051(9) 0.042(8) 0.008(7) -0.007(7) -0.010(7)
C18 0.045(8) 0.033(7) 0.057(8) 0.003(6) 0.006(6) -0.001(6)
N1 0.032(4) 0.011(3) 0.031(3) 0.006(3) -0.005(3) -0.007(3)
N2 0.032(4) 0.011(3) 0.031(3) 0.006(3) -0.005(3) -0.007(3)

loop_
_atom_type_symbol
_atom_type_description
_atom_type_scat_dispersion_real
_atom_type_scat_dispersion_imag
_atom_type_scat_source
C C 0.0033 0.0016 'International Tables Vol C Tables 4.2.6.8 and 6.1.1.4'
H H 0.0000 0.0000 'International Tables Vol C Tables 4.2.6.8 and 6.1.1.4'
N N 0.0061 0.0033 'International Tables Vol C Tables 4.2.6.8 and 6.1.1.4'
O O 0.0106 0.0060 'International Tables Vol C Tables 4.2.6.8 and 6.1.1.4'
Cl Cl 0.1484 0.1585 'International Tables Vol C Tables 4.2.6.8 and 6.1.1.4'
Zn Zn 0.2839 1.4301 'International Tables Vol C Tables 4.2.6.8 and 6.1.1.4'
Ge Ge 0.1547 1.8001 'International Tables Vol C Tables 4.2.6.8 and 6.1.1.4'
Se Se -0.0929 2.2259 'International Tables Vol C Tables 4.2.6.8 and 6.1.1.4'

loop_
_geom_angle_atom_site_label_1
_geom_angle_atom_site_label_2
_geom_angle_atom_site_label_3
_geom_angle
_geom_angle_site_symmetry_1
_geom_angle_site_symmetry_3
N1 Ge1 N2 85.1(3) . .
N1 Ge1 C16 114.9(4) . .
N2 Ge1 C16 113.4(4) . .
N1 Ge1 Se1 110.5(3) . .
N2 Ge1 Se1 114.2(2) . .
C16 Ge1 Se1 115.1(4) . .
Ge1 Se1 Zn1 101.44(6) . .
Cl1 Zn1 Cl2 107.30(10) . 2
Cl1 Zn1 Cl2 108.97(11) . .
Cl2 Zn1 Cl2 93.07(9) 2 .
Cl1 Zn1 Se1 124.07(9) . .
Cl2 Zn1 Se1 114.12(9) 2 .
Cl2 Zn1 Se1 104.67(8) . .
Zn1 Cl2 Zn1 86.93(9) 2 .
N1 C1 C2 124.1(10) . .
N1 C1 C7 113.0(9) . .
C2 C1 C7 122.9(10) . .
C3 C2 C1 133.2(11) . .
C3 C2 H2 113.4 . .
C1 C2 H2 113.4 . .
C4 C3 C2 130.4(10) . .
C4 C3 H3 114.8 . .
C2 C3 H3 114.8 . .
C3 C4 C5 123.9(10) . .
C3 C4 H4 118.1 . .
C5 C4 H4 118.1 . .
C4 C5 C6 132.4(11) . .
C4 C5 H5 113.8 . .
C6 C5 H5 113.8 . .
C5 C6 C7 130.1(10) . .
C5 C6 H6 115.0 . .
C7 C6 H6 115.0 . .
N2 C7 C6 119.6(9) . .
N2 C7 C1 113.4(9) . .
C6 C7 C1 127.0(9) . .
N1 C8 C10 113.4(9) . .
N1 C8 H8A 108.9 . .
C10 C8 H8A 108.9 . .
N1 C8 H8B 108.9 . .
C10 C8 H8B 108.9 . .
H8A C8 H8B 107.7 . .
N2 C9 C11 114.5(8) . .
N2 C9 H9A 108.6 . .
C11 C9 H9A 108.6 . .
N2 C9 H9B 108.6 . .
C11 C9 H9B 108.6 . .
H9A C9 H9B 107.6 . .
C8 C10 C13 108.5(9) . .
C8 C10 C12 113.9(10) . .
C13 C10 C12 110.6(10) . .
C8 C10 H10 107.9 . .
C13 C10 H10 107.9 . .
C12 C10 H10 107.9 . .
C15 C11 C14 112.4(11) . .
C15 C11 C9 110.8(10) . .
C14 C11 C9 116.6(11) . .
C15 C11 H11 105.3 . .
C14 C11 H11 105.3 . .
C9 C11 H11 105.3 . .
C10 C12 H12A 109.5 . .
C10 C12 H12B 109.5 . .
H12A C12 H12B 109.5 . .
C10 C12 H12C 109.5 . .
H12A C12 H12C 109.5 . .
H12B C12 H12C 109.5 . .
C10 C13 H13A 109.5 . .
C10 C13 H13B 109.5 . .
H13A C13 H13B 109.5 . .
C10 C13 H13C 109.5 . .
H13A C13 H13C 109.5 . .
H13B C13 H13C 109.5 . .
C11 C14 H14A 109.5 . .
C11 C14 H14B 109.5 . .
H14A C14 H14B 109.5 . .
C11 C14 H14C 109.5 . .
H14A C14 H14C 109.5 . .
H14B C14 H14C 109.5 . .
C11 C15 H15A 109.5 . .
C11 C15 H15B 109.5 . .
H15A C15 H15B 109.5 . .
C11 C15 H15C 109.5 . .
H15A C15 H15C 109.5 . .
H15B C15 H15C 109.5 . .
C18 C16 C17 112.8(10) . .
C18 C16 Ge1 112.7(8) . .
C17 C16 Ge1 111.6(8) . .
C18 C16 H16 106.4 . .
C17 C16 H16 106.4 . .
Ge1 C16 H16 106.4 . .
C16 C17 H17A 109.5 . .
C16 C17 H17B 109.5 . .
H17A C17 H17B 109.5 . .
C16 C17 H17C 109.5 . .
H17A C17 H17C 109.5 . .
H17B C17 H17C 109.5 . .
C16 C18 H18A 109.5 . .
C16 C18 H18B 109.5 . .
H18A C18 H18B 109.5 . .
C16 C18 H18C 109.5 . .
H18A C18 H18C 109.5 . .
H18B C18 H18C 109.5 . .
C1 N1 C8 123.6(8) . .
C1 N1 Ge1 114.6(7) . .
C8 N1 Ge1 120.9(7) . .
C7 N2 C9 125.0(9) . .
C7 N2 Ge1 113.6(7) . .
C9 N2 Ge1 121.3(6) . .

loop_
_geom_bond_atom_site_label_1
_geom_bond_atom_site_label_2
_geom_bond_distance
_geom_bond_site_symmetry_2
Ge1 N1 1.866(7) .
Ge1 N2 1.889(8) .
Ge1 C16 1.955(10) .
Ge1 Se1 2.2821(17) .
Se1 Zn1 2.3957(16) .
Zn1 Cl1 2.216(3) .
Zn1 Cl2 2.349(3) 2
Zn1 Cl2 2.370(3) .
Cl2 Zn1 2.349(3) 2
C1 N1 1.356(12) .
C1 C2 1.395(13) .
C1 C7 1.472(14) .
C2 C3 1.389(14) .
C2 H2 0.9300 .
C3 C4 1.374(15) .
C3 H3 0.9300 .
C4 C5 1.376(15) .
C4 H4 0.9300 .
C5 C6 1.379(13) .
C5 H5 0.9300 .
C6 C7 1.390(13) .
C6 H6 0.9300 .
C7 N2 1.357(11) .
C8 N1 1.474(13) .
C8 C10 1.513(14) .
C8 H8A 0.9700 .
C8 H8B 0.9700 .
C9 N2 1.458(12) .
C9 C11 1.526(15) .
C9 H9A 0.9700 .
C9 H9B 0.9700 .
C10 C13 1.525(15) .
C10 C12 1.525(15) .
C10 H10 0.9800 .
C11 C15 1.500(16) .
C11 C14 1.505(17) .
C11 H11 0.9800 .
C12 H12A 0.9600 .
C12 H12B 0.9600 .
C12 H12C 0.9600 .
C13 H13A 0.9600 .
C13 H13B 0.9600 .
C13 H13C 0.9600 .
C14 H14A 0.9600 .
C14 H14B 0.9600 .
C14 H14C 0.9600 .
C15 H15A 0.9600 .
C15 H15B 0.9600 .
C15 H15C 0.9600 .
C16 C18 1.510(15) .
C16 C17 1.540(15) .
C16 H16 0.9800 .
C17 H17A 0.9600 .
C17 H17B 0.9600 .
C17 H17C 0.9600 .
C18 H18A 0.9600 .
C18 H18B 0.9600 .
C18 H18C 0.9600 .

loop_
_geom_hbond_atom_site_label_D
_geom_hbond_atom_site_label_H
_geom_hbond_atom_site_label_A
_geom_hbond_distance_DH
_geom_hbond_distance_HA
_geom_hbond_distance_DA
_geom_hbond_angle_DHA
_geom_hbond_site_symmetry_A
C9 H9B Cl1 0.97 2.87 3.716(11) 146.9 .
C6 H6 Cl2 0.93 2.79 3.643(11) 152.9 2_655
C2 H2 Cl1 0.93 2.92 3.739(11) 148.0 1_565
C9 H9B Cl1 0.97 2.87 3.716(11) 146.9 .
C6 H6 Cl2 0.93 2.79 3.643(11) 152.9 2_655
C2 H2 Cl1 0.93 2.92 3.739(11) 148.0 1_565
C2 H2 Cl1 0.93 2.92 3.739(11) 148.0 1_565
C6 H6 Cl2 0.93 2.79 3.643(11) 152.9 2_655
C9 H9B Cl1 0.97 2.87 3.716(11) 146.9 .
C2 H2 Cl1 0.93 2.92 3.739(11) 148.0 1_565
C6 H6 Cl2 0.93 2.79 3.643(11) 152.9 2_655
C9 H9B Cl1 0.97 2.87 3.716(11) 146.9 .
C2 H2 Cl1 0.93 2.92 3.739(11) 148.0 1_565
C6 H6 Cl2 0.93 2.79 3.643(11) 152.9 2_655
C9 H9B Cl1 0.97 2.87 3.716(11) 146.9 .

loop_
_geom_torsion_atom_site_label_1
_geom_torsion_atom_site_label_2
_geom_torsion_atom_site_label_3
_geom_torsion_atom_site_label_4
_geom_torsion
N1 C1 C2 C3 180.0(10)
C7 C1 C2 C3 -1.6(17)
C1 C2 C3 C4 -0.5(19)
C2 C3 C4 C5 1.6(18)
C3 C4 C5 C6 -2(2)
C4 C5 C6 C7 3(2)
C5 C6 C7 N2 178.4(10)
C5 C6 C7 C1 -3.6(17)
N1 C1 C7 N2 0.0(12)
C2 C1 C7 N2 -178.7(9)
N1 C1 C7 C6 -178.2(9)
C2 C1 C7 C6 3.2(16)
N1 C8 C10 C13 -176.4(9)
N1 C8 C10 C12 60.0(12)
N2 C9 C11 C15 177.1(10)
N2 C9 C11 C14 -52.6(15)
C2 C1 N1 C8 5.5(15)
C7 C1 N1 C8 -173.1(9)
C2 C1 N1 Ge1 174.9(8)
C7 C1 N1 Ge1 -3.7(10)
C10 C8 N1 C1 -101.3(11)
C10 C8 N1 Ge1 90.0(10)
N2 Ge1 N1 C1 4.7(7)
C16 Ge1 N1 C1 118.3(7)
Se1 Ge1 N1 C1 -109.4(6)
N2 Ge1 N1 C8 174.3(8)
C16 Ge1 N1 C8 -72.1(9)
Se1 Ge1 N1 C8 60.3(7)
C6 C7 N2 C9 -2.6(14)
C1 C7 N2 C9 179.1(9)
C6 C7 N2 Ge1 -178.0(7)
C1 C7 N2 Ge1 3.7(10)
C11 C9 N2 C7 98.1(11)
C11 C9 N2 Ge1 -86.9(11)
N1 Ge1 N2 C7 -4.6(7)
C16 Ge1 N2 C7 -119.7(7)
Se1 Ge1 N2 C7 105.6(6)
N1 Ge1 N2 C9 179.8(8)
C16 Ge1 N2 C9 64.7(8)
Se1 Ge1 N2 C9 -69.9(8)

loop_
_platon_squeeze_void_nr
_platon_squeeze_void_average_x
_platon_squeeze_void_average_y
_platon_squeeze_void_average_z
_platon_squeeze_void_volume
_platon_squeeze_void_count_electrons
_platon_squeeze_void_content
1 -0.035 0.035 0.500 355 129 ' '
